data_4317609
loop_
_publ_author_name
'Roger G. Harrison'
'O. Danny Fox'
'Mark O. Meng'
'N. Kent Dalley'
'Leonard J. Barbour'

_publ_section_title
;
 Cation Control of Pore and Channel Size in Cage-Based Metal-Organic
 Porous Materials
;
_journal_name_full 'Inorganic Chemistry'
_journal_page_first 838
_journal_page_last 843
_journal_paper_doi 10.1021/ic011135o
_journal_volume 41
_journal_year 2002
_chemical_formula_sum 'C112 H145.5 Co4 K4 Mg2 N8 O88.5'
_chemical_formula_weight 3460.60
_chemical_name_systematic
;
   ?
;
_space_group_IT_number 167
_symmetry_cell_setting trigonal
_symmetry_space_group_name_Hall '-R 3 2"c'
_symmetry_space_group_name_H-M 'R -3 c :H'
_atom_sites_solution_hydrogens geom
_atom_sites_solution_primary direct
_atom_sites_solution_secondary difmap
_audit_creation_method SHELXL-97
_cell_angle_alpha 90.00
_cell_angle_beta 90.00
_cell_angle_gamma 120.00
_cell_formula_units_Z 18
_cell_length_a 31.683(2)
_cell_length_b 31.683(2)
_cell_length_c 105.352(11)
_cell_measurement_temperature 293(2)
_cell_volume 91585(13)
_computing_structure_refinement 'SHELXL-97 (Sheldrick, 1997)'
_computing_structure_solution 'SHELXS-97 (Sheldrick, 1990)'
_diffrn_ambient_temperature 293(2)
_diffrn_measured_fraction_theta_full 1.000
_diffrn_measured_fraction_theta_max 1.000
_diffrn_radiation_monochromator graphite
_diffrn_radiation_source 'fine-focus sealed tube'
_diffrn_radiation_type MoK\a
_diffrn_radiation_wavelength 0.71073
_diffrn_reflns_av_R_equivalents 0.1106
_diffrn_reflns_av_sigmaI/netI 0.0692
_diffrn_reflns_limit_h_max 34
_diffrn_reflns_limit_h_min -34
_diffrn_reflns_limit_k_max 34
_diffrn_reflns_limit_k_min -28
_diffrn_reflns_limit_l_max 111
_diffrn_reflns_limit_l_min -115
_diffrn_reflns_number 135089
_diffrn_reflns_theta_full 23.00
_diffrn_reflns_theta_max 23.00
_diffrn_reflns_theta_min 0.84
_exptl_absorpt_coefficient_mu 0.491
_exptl_crystal_density_diffrn 1.129
_exptl_crystal_density_method 'not measured'
_exptl_crystal_F_000 32211
_refine_diff_density_max 0.750
_refine_diff_density_min -0.432
_refine_diff_density_rms 0.098
_refine_ls_extinction_method none
_refine_ls_goodness_of_fit_ref 1.897
_refine_ls_hydrogen_treatment mixed
_refine_ls_matrix_type full
_refine_ls_number_parameters 1047
_refine_ls_number_reflns 14178
_refine_ls_number_restraints 3
_refine_ls_restrained_S_all 1.897
_refine_ls_R_factor_all 0.2516
_refine_ls_R_factor_gt 0.1364
_refine_ls_shift/su_max 0.006
_refine_ls_shift/su_mean 0.001
_refine_ls_structure_factor_coef Fsqd
_refine_ls_weighting_details 'calc w=1/[\s^2^(Fo^2^)+(0.1000P)^2^+0.0000P] where P=(Fo^2^+2Fc^2^)/3'
_refine_ls_weighting_scheme calc
_refine_ls_wR_factor_gt 0.3465
_refine_ls_wR_factor_ref 0.3901
_reflns_number_gt 4999
_reflns_number_total 14178
_reflns_threshold_expression >2sigma(I)
_cod_data_source_file ic011135o_1.cif
_cod_data_source_block for_Mg2K4Co412
_cod_original_cell_volume 91587(13)
_cod_original_sg_symbol_H-M 'R -3 c'
_cod_original_formula_sum 'C112 H145.50 Co4 K4 Mg2 N8 O88.50'
_cod_database_code 4317609

loop_
_symmetry_equiv_pos_as_xyz
'x, y, z'
'-y, x-y, z'
'-x+y, -x, z'
'x-y, -y, -z+1/2'
'-x, -x+y, -z+1/2'
'y, x, -z+1/2'
'x+2/3, y+1/3, z+1/3'
'-y+2/3, x-y+1/3, z+1/3'
'-x+y+2/3, -x+1/3, z+1/3'
'x-y+2/3, -y+1/3, -z+5/6'
'-x+2/3, -x+y+1/3, -z+5/6'
'y+2/3, x+1/3, -z+5/6'
'x+1/3, y+2/3, z+2/3'
'-y+1/3, x-y+2/3, z+2/3'
'-x+y+1/3, -x+2/3, z+2/3'
'x-y+1/3, -y+2/3, -z+7/6'
'-x+1/3, -x+y+2/3, -z+7/6'
'y+1/3, x+2/3, -z+7/6'
'-x, -y, -z'
'y, -x+y, -z'
'x-y, x, -z'
'-x+y, y, z-1/2'
'x, x-y, z-1/2'
'-y, -x, z-1/2'
'-x+2/3, -y+1/3, -z+1/3'
'y+2/3, -x+y+1/3, -z+1/3'
'x-y+2/3, x+1/3, -z+1/3'
'-x+y+2/3, y+1/3, z-1/6'
'x+2/3, x-y+1/3, z-1/6'
'-y+2/3, -x+1/3, z-1/6'
'-x+1/3, -y+2/3, -z+2/3'
'y+1/3, -x+y+2/3, -z+2/3'
'x-y+1/3, x+2/3, -z+2/3'
'-x+y+1/3, y+2/3, z+1/6'
'x+1/3, x-y+2/3, z+1/6'
'-y+1/3, -x+2/3, z+1/6'

loop_
_atom_site_label
_atom_site_type_symbol
_atom_site_fract_x
_atom_site_fract_y
_atom_site_fract_z
_atom_site_U_iso_or_equiv
_atom_site_adp_type
_atom_site_occupancy
_atom_site_symmetry_multiplicity
_atom_site_calc_flag
_atom_site_refinement_flags
_atom_site_disorder_assembly
_atom_site_disorder_group
Co1 Co 1.10302(9) 0.76451(9) 0.01399(3) 0.1915(11) Uani 1 1 d D . .
Co2 Co 0.86777(5) 0.53444(5) 0.0833 0.1489(15) Uani 1 2 d S . .
Co3 Co 1.33512(5) 1.00178(5) 0.0833 0.1653(17) Uani 1 2 d S . .
Mg1 Mg 0.8737(8) 0.2927(9) 0.0983(2) 0.338(10) Uiso 0.50 1 d P . .
Mg2 Mg 1.0015(11) 0.5533(11) 0.1454(3) 0.385(15) Uiso 0.50 1 d P . .
O1 O 1.2214(3) 0.7800(3) 0.04688(11) 0.165(4) Uani 1 1 d . . .
C1 C 1.3049(3) 0.7177(3) 0.05944(17) 0.201(8) Uani 1 1 d . . .
H1A H 1.3381 0.7395 0.0618 0.302 Uiso 1 1 calc R . .
H1B H 1.3038 0.7060 0.0510 0.302 Uiso 1 1 calc R . .
H1C H 1.2906 0.6907 0.0652 0.302 Uiso 1 1 calc R . .
O2 O 1.2757(3) 0.8347(3) 0.06208(13) 0.165(5) Uani 1 1 d . . .
C2 C 1.2758(4) 0.7452(4) 0.05991(18) 0.164(8) Uani 1 1 d . . .
H2A H 1.2902 0.7709 0.0535 0.196 Uiso 1 1 calc R . .
C3 C 1.2235(4) 0.7130(4) 0.05627(15) 0.146(5) Uani 1 1 d . . .
C4 C 1.1491(4) 0.6324(4) 0.05596(14) 0.133(5) Uani 1 1 d . . .
C5 C 1.1980(3) 0.6635(3) 0.05937(13) 0.132(5) Uani 1 1 d . . .
H5A H 1.2141 0.6506 0.0639 0.158 Uiso 1 1 calc R . .
C6 C 1.1261(4) 0.6533(5) 0.04899(15) 0.145(5) Uani 1 1 d . . .
C7 C 1.1495(5) 0.7024(4) 0.04591(16) 0.153(6) Uani 1 1 d . . .
C8 C 1.1966(5) 0.7307(4) 0.04987(16) 0.159(6) Uani 1 1 d . . .
C9 C 1.2261(5) 0.8120(5) 0.05666(16) 0.164(6) Uani 1 1 d . . .
H9A H 1.2022 0.7943 0.0632 0.197 Uiso 1 1 calc R . .
H9B H 1.2200 0.8371 0.0534 0.197 Uiso 1 1 calc R . .
C11 C 1.1523(4) 0.5549(4) 0.06112(15) 0.168(6) Uani 1 1 d . . .
H11A H 1.1321 0.5208 0.0630 0.253 Uiso 1 1 calc R . .
H11B H 1.1756 0.5704 0.0678 0.253 Uiso 1 1 calc R . .
H11C H 1.1692 0.5586 0.0533 0.253 Uiso 1 1 calc R . .
O11 O 1.0266(3) 0.5704(3) 0.06098(11) 0.133(3) Uani 1 1 d . . .
O12 O 1.0787(3) 0.6222(3) 0.04468(10) 0.148(3) Uani 1 1 d . . .
C12 C 1.1196(4) 0.5791(3) 0.05994(15) 0.126(5) Uani 1 1 d . . .
H12A H 1.0944 0.5613 0.0536 0.151 Uiso 1 1 calc R . .
C13 C 1.0956(4) 0.5789(3) 0.0722(2) 0.122(6) Uani 1 1 d . . .
C14 C 1.1172(4) 0.5836(3) 0.0836(3) 0.125(7) Uani 1 1 d . . .
H14A H 1.1463 0.5832 0.0838 0.150 Uiso 1 1 calc R . .
C15 C 1.0980(4) 0.5892(3) 0.0948(2) 0.124(6) Uani 1 1 d . . .
C16 C 1.0534(5) 0.5885(4) 0.0931(2) 0.123(6) Uani 1 1 d . . .
C17 C 1.0288(4) 0.5815(4) 0.0824(2) 0.110(6) Uani 1 1 d . . .
C18 C 1.0510(5) 0.5774(4) 0.0725(2) 0.116(6) Uani 1 1 d . . .
C19 C 1.0408(4) 0.6137(5) 0.05354(15) 0.149(5) Uani 1 1 d . . .
H19A H 1.0127 0.6102 0.0490 0.178 Uiso 1 1 calc R . .
H19B H 1.0521 0.6415 0.0592 0.178 Uiso 1 1 calc R . .
C21 C 1.1479(3) 0.5664(3) 0.10936(13) 0.149(5) Uani 1 1 d . . .
H21A H 1.1262 0.5327 0.1074 0.224 Uiso 1 1 calc R . .
H21B H 1.1599 0.5694 0.1179 0.224 Uiso 1 1 calc R . .
H21C H 1.1748 0.5795 0.1035 0.224 Uiso 1 1 calc R . .
O21 O 1.0854(3) 0.6511(2) 0.12073(9) 0.136(3) Uani 1 1 d . . .
O22 O 1.0328(2) 0.5956(2) 0.10530(11) 0.139(4) Uani 1 1 d . . .
C22 C 1.1209(4) 0.5943(3) 0.10817(17) 0.143(6) Uani 1 1 d . . .
H22A H 1.0944 0.5810 0.1144 0.171 Uiso 1 1 calc R . .
C23 C 1.1555(4) 0.6486(3) 0.11143(13) 0.120(4) Uani 1 1 d . . .
C24 C 1.2038(3) 0.6732(3) 0.10876(14) 0.146(5) Uani 1 1 d . . .
H24A H 1.2173 0.6573 0.1044 0.175 Uiso 1 1 calc R . .
C25 C 1.2342(4) 0.7221(4) 0.11241(16) 0.164(6) Uani 1 1 d . . .
C26 C 1.2129(4) 0.7439(4) 0.11913(14) 0.138(5) Uani 1 1 d . . .
C27 C 1.1653(4) 0.7226(4) 0.12195(14) 0.136(5) Uani 1 1 d . . .
C28 C 1.1356(4) 0.6744(4) 0.11766(14) 0.135(5) Uani 1 1 d . . .
C29 C 1.0531(4) 0.6438(4) 0.11059(14) 0.131(5) Uani 1 1 d . . .
H29A H 1.0705 0.6677 0.1040 0.157 Uiso 1 1 calc R . .
H29B H 1.0269 0.6486 0.1136 0.157 Uiso 1 1 calc R . .
O31 O 1.2963(2) 0.8432(3) 0.10568(14) 0.160(5) Uani 1 1 d . . .
C31 C 1.3136(3) 0.7205(3) 0.10841(14) 0.165(6) Uani 1 1 d . . .
H31A H 1.3474 0.7407 0.1063 0.247 Uiso 1 1 calc R . .
H31B H 1.2984 0.6942 0.1024 0.247 Uiso 1 1 calc R . .
H31C H 1.3109 0.7075 0.1168 0.247 Uiso 1 1 calc R . .
O32 O 1.2425(2) 0.7948(3) 0.12271(10) 0.166(4) Uani 1 1 d . . .
C32 C 1.2877(3) 0.7516(4) 0.10796(18) 0.163(7) Uani 1 1 d . . .
H32A H 1.3048 0.7786 0.1140 0.195 Uiso 1 1 calc R . .
C33 C 1.2873(3) 0.7736(4) 0.0954(3) 0.144(8) Uani 1 1 d . . .
C34 C 1.2841(4) 0.7516(5) 0.0838(3) 0.142(8) Uani 1 1 d . . .
H34A H 1.2842 0.7224 0.0838 0.170 Uiso 1 1 calc R . .
C35 C 1.2807(4) 0.7702(4) 0.0724(2) 0.146(8) Uani 1 1 d . . .
C36 C 1.2806(4) 0.8142(4) 0.0729(2) 0.130(7) Uani 1 1 d . . .
C37 C 1.2872(4) 0.8418(5) 0.0838(2) 0.138(9) Uani 1 1 d . . .
C38 C 1.2893(4) 0.8193(4) 0.0938(3) 0.151(9) Uani 1 1 d . . .
C39 C 1.2530(5) 0.8316(4) 0.11316(16) 0.174(7) Uani 1 1 d . . .
H39A H 1.2577 0.8610 0.1173 0.208 Uiso 1 1 calc R . .
H39B H 1.2253 0.8203 0.1075 0.208 Uiso 1 1 calc R . .
C41 C 1.1269(5) 0.7240(5) 0.0384(2) 0.153(6) Uani 1 1 d . . .
H41A H 1.1398 0.7574 0.0411 0.183 Uiso 1 1 calc R . .
H41B H 1.0922 0.7067 0.0402 0.183 Uiso 1 1 calc R . .
O43 O 1.1706(4) 0.8192(4) 0.01897(14) 0.212(6) Uani 1 1 d . . .
N41 N 1.1336(6) 0.7241(6) 0.0245(2) 0.186(6) Uani 1 1 d . . .
C42 C 1.1100(7) 0.6769(7) 0.0176(2) 0.192(7) Uani 1 1 d D . .
H42A H 1.0797 0.6539 0.0217 0.231 Uiso 1 1 calc R . .
H42B H 1.1313 0.6631 0.0174 0.231 Uiso 1 1 calc R . .
C44 C 1.1857(8) 0.7541(9) 0.02022(18) 0.213(8) Uani 1 1 d . . .
H44A H 1.1893 0.7438 0.0118 0.255 Uiso 1 1 calc R . .
H44B H 1.2068 0.7493 0.0260 0.255 Uiso 1 1 calc R . .
O41 O 1.1093(9) 0.7260(6) 0.00001(13) 0.322(13) Uani 1 1 d D . .
O42 O 1.0937(7) 0.6470(7) -0.00199(18) 0.305(8) Uani 1 1 d . . .
O44 O 1.2477(5) 0.8373(6) 0.02085(14) 0.254(7) Uani 1 1 d . . .
C43 C 1.1007(12) 0.6879(8) 0.0045(3) 0.287(18) Uani 1 1 d D . .
C45 C 1.2002(8) 0.8073(8) 0.0200(2) 0.198(8) Uani 1 1 d . . .
N51 N 0.9356(3) 0.5331(3) 0.08497(14) 0.124(4) Uani 1 1 d . . .
C51 C 0.9791(3) 0.5802(3) 0.08253(13) 0.128(5) Uani 1 1 d . . .
H51A H 0.9808 0.6030 0.0889 0.153 Uiso 1 1 calc R . .
H51B H 0.9750 0.5920 0.0744 0.153 Uiso 1 1 calc R . .
O51 O 0.8848(3) 0.5530(3) 0.10189(11) 0.162(4) Uani 1 1 d . . .
C52 C 0.9331(4) 0.5171(4) 0.0977(2) 0.156(7) Uani 1 1 d . . .
H52A H 0.9653 0.5244 0.1004 0.187 Uiso 1 1 calc R . .
H52B H 0.9119 0.4820 0.0981 0.187 Uiso 1 1 calc R . .
O52 O 0.9232(6) 0.5444(6) 0.11879(17) 0.224(9) Uani 1 1 d . . .
C53 C 0.9148(6) 0.5400(6) 0.1067(3) 0.184(11) Uani 1 1 d . . .
O53 O 0.8455(3) 0.4622(2) 0.07994(12) 0.198(5) Uani 1 1 d . . .
C54 C 0.9306(4) 0.4941(4) 0.07658(17) 0.177(7) Uani 1 1 d . . .
H54A H 0.9504 0.4810 0.0798 0.212 Uiso 1 1 calc R . .
H54B H 0.9426 0.5075 0.0682 0.212 Uiso 1 1 calc R . .
O54 O 0.8690(3) 0.4138(3) 0.07123(14) 0.245(7) Uani 1 1 d . . .
C55 C 0.8775(4) 0.4529(4) 0.07551(19) 0.196(8) Uani 1 1 d . . .
C61 C 1.1404(5) 0.7463(5) 0.1306(2) 0.152(6) Uani 1 1 d . . .
H61A H 1.1576 0.7811 0.1289 0.183 Uiso 1 1 calc R . .
H61B H 1.1073 0.7335 0.1275 0.183 Uiso 1 1 calc R . .
N61 N 1.1380(6) 0.7402(6) 0.14404(19) 0.160(5) Uani 1 1 d . . .
O61 O 1.1422(6) 0.7672(5) 0.16636(15) 0.240(7) Uani 1 1 d . . .
C62 C 1.1863(9) 0.7646(7) 0.1489(2) 0.200(9) Uani 1 1 d . . .
H62A H 1.2060 0.7952 0.1445 0.240 Uiso 1 1 calc R . .
H62B H 1.2013 0.7445 0.1478 0.240 Uiso 1 1 calc R . .
O62 O 1.2185(6) 0.7866(6) 0.16959(15) 0.267(7) Uani 1 1 d . . .
C63 C 1.1828(11) 0.7733(9) 0.1622(4) 0.248(16) Uani 1 1 d . . .
O63 O 1.0430(4) 0.7019(5) 0.14809(14) 0.210(6) Uani 1 1 d . . .
O64 O 1.0273(5) 0.6264(5) 0.14566(11) 0.210(5) Uani 1 1 d . . .
C64 C 1.1124(7) 0.6910(8) 0.14670(18) 0.195(7) Uani 1 1 d . . .
H64A H 1.1219 0.6851 0.1550 0.234 Uiso 1 1 calc R . .
H64B H 1.1200 0.6734 0.1404 0.234 Uiso 1 1 calc R . .
C65 C 1.0582(10) 0.6727(8) 0.1466(2) 0.209(10) Uani 1 1 d . . .
N71 N 1.3354(4) 0.9325(4) 0.08278(19) 0.178(8) Uani 1 1 d . . .
C71 C 1.2893(3) 0.8897(3) 0.08442(13) 0.149(6) Uani 1 1 d . . .
H71A H 1.2675 0.8897 0.0780 0.179 Uiso 1 1 calc R . .
H71B H 1.2765 0.8919 0.0926 0.179 Uiso 1 1 calc R . .
O71 O 1.3191(3) 0.9839(3) 0.06450(13) 0.167(5) Uani 1 1 d . . .
O72 O 1.3298(5) 0.9436(5) 0.0491(2) 0.228(8) Uani 1 1 d . . .
C72 C 1.3541(5) 0.9351(5) 0.0713(4) 0.26(2) Uani 1 1 d . . .
H72A H 1.3483 0.9031 0.0689 0.306 Uiso 1 1 calc R . .
H72B H 1.3890 0.9570 0.0716 0.306 Uiso 1 1 calc R . .
O73 O 1.4076(2) 1.0237(2) 0.08658(12) 0.204(5) Uani 1 1 d . . .
C73 C 1.3313(11) 0.9534(9) 0.0612(3) 0.242(18) Uani 1 1 d . . .
C74 C 1.3745(3) 0.9398(3) 0.09179(18) 0.184(8) Uani 1 1 d . . .
H74A H 1.3874 0.9188 0.0894 0.221 Uiso 1 1 calc R . .
H74B H 1.3609 0.9305 0.1003 0.221 Uiso 1 1 calc R . .
O74 O 1.4533(3) 1.0018(3) 0.09651(14) 0.240(7) Uani 1 1 d . . .
C75 C 1.4151(4) 0.9920(4) 0.0919(2) 0.206(9) Uani 1 1 d . . .
O88 O 0.7699(3) -0.0482(3) 0.08342(11) 0.196(4) Uani 1 1 d . . .
O89 O 0.6898(3) -0.0369(4) 0.09162(16) 0.225(7) Uani 1 1 d . . .
O90 O 1.0045(4) 0.5477(4) 0.13129(12) 0.188(4) Uani 1 1 d . . .
O91 O 0.6451(4) -0.1392(6) 0.0989(2) 0.141(7) Uani 0.50 1 d P . .
O92 O 0.8174(5) -0.3113(5) 0.0474(2) 0.253(8) Uani 0.75 1 d P . .
O93 O 0.9785(9) 0.5712(5) 0.16710(15) 0.431(15) Uani 1 1 d . . .
O94 O 0.6682(5) -0.2507(6) 0.1334(2) 0.347(10) Uani 1 1 d . . .
O95 O 0.7244(4) -0.4327(4) 0.06285(18) 0.312(9) Uani 1 1 d . . .
O96 O 0.6468(7) 0.0389(5) 0.0296(2) 0.434(16) Uani 1 1 d . . .
O97 O 0.8748(2) 0.3333 0.0833 0.185(6) Uani 1 2 d S . .
O98 O 0.6752(8) -0.0803(7) -0.02234(19) 0.195(8) Uani 0.50 1 d P . .
O99 O 0.729(2) -0.293(2) 0.1560(6) 0.30(3) Uiso 0.25 1 d P . .
O100 O 0.6899(5) -0.0638(5) 0.1003(2) 0.140(7) Uani 0.50 1 d P . .
O101 O 1.0816(11) 0.5611(8) 0.1410(2) 0.260(13) Uani 0.50 1 d P . .
O102 O 0.6083(10) -0.3163(9) 0.1535(2) 0.359(14) Uani 0.75 1 d P . .
O103 O 1.3380(10) 0.8710(10) 0.0355(3) 0.367(13) Uani 0.75 1 d P . .
O104 O 1.3209(13) 0.8140(14) 0.0264(4) 0.170(13) Uiso 0.25 1 d P . .
O105 O 0.8585(11) 0.1856(11) 0.1200(3) 0.140(11) Uiso 0.25 1 d P . .
O106 O 0.7791(13) 0.3604(13) 0.0629(4) 0.165(13) Uiso 0.25 1 d P . .
O108 O 0.9771(8) 0.4907(11) 0.1537(3) 0.310(18) Uani 0.50 1 d P . .
O109 O 0.6462(4) -0.1667(4) 0.0907(2) 0.125(7) Uani 0.50 1 d P . .
O110 O 0.7549(13) 0.2736(13) 0.0602(4) 0.162(13) Uiso 0.25 1 d P . .
O111 O 0.7563(11) 0.4092(11) 0.0967(3) 0.139(11) Uiso 0.25 1 d P . .
O112 O 0.8069(10) -0.1722(10) 0.0080(3) 0.398(15) Uani 0.75 1 d P . .
O113 O 0.6633(16) -0.0436(7) -0.0439(2) 0.53(3) Uani 0.75 1 d P . .
O114 O 0.6268(16) -0.0281(16) -0.0267(5) 0.189(17) Uiso 0.25 1 d P . .
O115 O 0.6039(13) -0.1325(13) -0.0298(3) 0.158(12) Uiso 0.25 1 d P . .
O116 O 0.9186(17) 0.0413(19) 0.1435(5) 0.23(2) Uiso 0.25 1 d P . .
O117 O 0.5424(17) -0.0888(16) -0.0247(5) 0.220(18) Uiso 0.25 1 d P . .
O118 O 1.3889(15) 0.9142(15) 0.0351(4) 0.166(13) Uiso 0.25 1 d P . .
O119 O 0.6182(17) -0.3402(18) 0.1409(5) 0.206(19) Uiso 0.25 1 d P . .
O121 O 0.7788(19) 0.2345(19) 0.0178(5) 0.25(2) Uiso 0.25 1 d P . .
O123 O 0.922(3) 0.039(3) 0.0239(8) 0.31(4) Uiso 0.25 1 d P . .
O124 O 0.6163(13) 0.1298(13) 0.0440(3) 0.164(13) Uiso 0.25 1 d P . .
O125 O 0.896(2) 0.027(2) 0.0215(5) 0.20(2) Uiso 0.25 1 d P . .
O126 O 0.8188(14) -0.1849(14) 0.0298(4) 0.177(14) Uiso 0.25 1 d P . .
O128 O 0.8758(14) 0.2705(14) 0.1125(4) 0.173(14) Uiso 0.25 1 d P . .
O129 O 0.923(3) 0.005(3) 0.1449(6) 0.31(3) Uiso 0.25 1 d P . .
O130 O 0.5759(18) -0.0946(19) -0.0407(5) 0.229(19) Uiso 0.25 1 d P . .
O131 O 0.7602(13) 0.2592(13) 0.0495(4) 0.163(13) Uiso 0.25 1 d P . .
O132 O 0.646(2) -0.013(2) -0.0176(6) 0.23(2) Uiso 0.25 1 d P . .
O133 O 0.7757(12) 0.3352(12) 0.0763(3) 0.153(13) Uiso 0.25 1 d P . .
O134 O 0.7426(14) 0.4093(14) 0.0833 0.290(19) Uiso 0.50 2 d SP . .

loop_
_atom_site_aniso_label
_atom_site_aniso_U_11
_atom_site_aniso_U_22
_atom_site_aniso_U_33
_atom_site_aniso_U_23
_atom_site_aniso_U_13
_atom_site_aniso_U_12
Co1 0.178(2) 0.171(2) 0.249(3) 0.0297(19) 0.0164(19) 0.1043(19)
Co2 0.0479(8) 0.0479(8) 0.343(5) 0.0123(9) -0.0123(9) 0.0181(9)
Co3 0.0436(8) 0.0436(8) 0.411(6) 0.0032(9) -0.0032(9) 0.0236(9)
O1 0.116(6) 0.060(5) 0.321(13) 0.031(6) 0.034(7) 0.045(4)
C1 0.064(6) 0.057(6) 0.49(3) 0.005(10) 0.023(10) 0.038(5)
O2 0.077(6) 0.060(5) 0.359(17) 0.035(7) 0.027(7) 0.035(4)
C2 0.057(7) 0.056(7) 0.38(3) 0.013(10) 0.029(10) 0.028(6)
C3 0.083(8) 0.064(7) 0.305(18) 0.019(8) 0.022(9) 0.046(7)
C4 0.075(7) 0.073(7) 0.261(16) 0.010(8) 0.003(8) 0.044(6)
C5 0.065(7) 0.065(7) 0.273(16) 0.003(8) 0.002(8) 0.038(6)
C6 0.072(8) 0.102(9) 0.270(17) 0.019(10) 0.000(9) 0.050(8)
C7 0.088(9) 0.065(7) 0.31(2) 0.020(9) 0.006(10) 0.044(7)
C8 0.109(10) 0.078(8) 0.312(19) 0.042(10) 0.051(11) 0.064(8)
C9 0.120(11) 0.076(8) 0.32(2) 0.025(10) 0.011(11) 0.062(8)
C11 0.087(7) 0.079(7) 0.37(2) 0.034(9) 0.020(9) 0.063(6)
O11 0.071(5) 0.083(5) 0.250(12) 0.018(6) -0.007(6) 0.042(4)
O12 0.090(6) 0.095(5) 0.265(11) 0.005(6) 0.000(7) 0.051(5)
C12 0.064(7) 0.056(6) 0.259(18) 0.008(8) 0.004(9) 0.032(5)
C13 0.058(8) 0.052(6) 0.25(2) 0.014(9) -0.010(11) 0.023(6)
C14 0.043(7) 0.045(6) 0.28(2) 0.015(9) 0.002(11) 0.015(5)
C15 0.045(7) 0.045(6) 0.27(2) 0.028(8) -0.003(10) 0.016(5)
C16 0.074(9) 0.071(7) 0.23(2) 0.002(9) 0.017(11) 0.043(6)
C17 0.052(7) 0.068(7) 0.22(2) 0.006(8) -0.031(10) 0.035(6)
C18 0.068(8) 0.076(7) 0.22(2) -0.010(9) -0.021(11) 0.047(6)
C19 0.073(8) 0.105(10) 0.275(19) 0.018(11) -0.012(10) 0.050(7)
C21 0.077(7) 0.059(6) 0.320(17) 0.017(8) -0.022(8) 0.041(5)
O21 0.077(5) 0.082(5) 0.244(10) 0.012(5) -0.004(6) 0.036(4)
O22 0.056(4) 0.057(4) 0.286(12) 0.019(6) -0.019(6) 0.014(3)
C22 0.064(7) 0.043(6) 0.31(2) 0.011(8) -0.024(9) 0.022(5)
C23 0.066(7) 0.059(6) 0.243(14) 0.009(7) -0.024(8) 0.036(6)
C24 0.055(6) 0.055(6) 0.331(18) 0.006(8) -0.034(8) 0.029(5)
C25 0.071(7) 0.056(7) 0.37(2) -0.006(9) -0.058(10) 0.039(6)
C26 0.059(7) 0.064(7) 0.283(17) -0.005(8) -0.033(8) 0.026(6)
C27 0.094(9) 0.070(7) 0.246(16) -0.021(8) -0.024(9) 0.042(7)
C28 0.059(7) 0.083(8) 0.251(16) 0.014(9) -0.025(8) 0.027(6)
C29 0.086(7) 0.087(8) 0.241(16) -0.024(9) -0.038(9) 0.058(7)
O31 0.050(5) 0.067(5) 0.364(17) 0.001(7) -0.022(7) 0.029(4)
C31 0.059(6) 0.069(6) 0.37(2) 0.006(9) -0.050(9) 0.035(5)
O32 0.083(5) 0.073(5) 0.336(13) -0.024(6) -0.059(6) 0.034(4)
C32 0.051(6) 0.053(6) 0.39(2) -0.001(10) -0.029(9) 0.029(5)
C33 0.043(6) 0.053(8) 0.34(3) 0.016(12) -0.004(9) 0.027(6)
C34 0.044(6) 0.051(8) 0.34(3) 0.004(13) -0.010(10) 0.030(6)
C35 0.052(6) 0.046(8) 0.34(3) 0.023(12) 0.016(10) 0.025(6)
C36 0.052(6) 0.054(8) 0.29(2) 0.027(11) 0.012(9) 0.029(6)
C37 0.056(6) 0.058(8) 0.31(3) 0.032(13) -0.003(9) 0.035(6)
C38 0.039(6) 0.054(9) 0.36(3) -0.042(13) -0.019(10) 0.021(6)
C39 0.148(13) 0.062(7) 0.34(2) 0.006(10) -0.048(13) 0.072(8)
C41 0.130(11) 0.115(10) 0.24(2) 0.045(14) 0.026(14) 0.082(9)
O43 0.132(9) 0.147(9) 0.356(17) 0.048(9) 0.039(10) 0.070(8)
N41 0.156(13) 0.125(11) 0.29(2) 0.011(15) 0.012(16) 0.079(10)
C42 0.195(17) 0.172(18) 0.24(2) -0.021(19) 0.010(17) 0.117(15)
C44 0.21(2) 0.24(2) 0.26(2) 0.095(18) 0.075(16) 0.164(18)
O41 0.37(2) 0.37(3) 0.30(2) 0.15(2) 0.073(17) 0.24(2)
O42 0.33(2) 0.268(19) 0.29(2) -0.012(14) -0.009(16) 0.125(17)
O44 0.155(10) 0.273(15) 0.323(17) 0.125(12) 0.060(11) 0.099(11)
C43 0.31(3) 0.27(4) 0.22(3) -0.10(3) -0.10(3) 0.10(3)
C45 0.152(19) 0.17(2) 0.27(2) 0.044(16) 0.044(17) 0.081(16)
N51 0.057(5) 0.046(5) 0.254(14) 0.009(7) -0.007(7) 0.015(4)
C51 0.041(5) 0.046(5) 0.289(16) -0.002(7) -0.017(7) 0.017(4)
O51 0.084(5) 0.083(5) 0.319(14) 0.038(7) 0.020(7) 0.043(5)
C52 0.054(7) 0.062(7) 0.34(3) 0.026(12) 0.004(11) 0.018(6)
O52 0.141(10) 0.194(13) 0.32(2) 0.042(14) 0.032(12) 0.070(9)
C53 0.060(9) 0.083(10) 0.38(4) 0.015(18) 0.052(17) 0.013(8)
O53 0.057(4) 0.046(4) 0.469(16) 0.004(6) -0.032(7) 0.009(3)
C54 0.075(7) 0.080(8) 0.39(2) -0.045(11) -0.038(10) 0.047(7)
O54 0.096(6) 0.066(5) 0.55(2) -0.064(8) -0.036(8) 0.023(5)
C55 0.071(8) 0.041(7) 0.46(3) -0.031(10) -0.035(11) 0.018(6)
C61 0.103(9) 0.100(9) 0.26(2) -0.035(13) -0.053(13) 0.056(8)
N61 0.144(12) 0.132(11) 0.205(18) -0.007(13) -0.056(13) 0.070(9)
O61 0.224(14) 0.239(13) 0.295(18) -0.036(11) -0.115(14) 0.146(12)
C62 0.18(2) 0.179(16) 0.25(3) -0.031(18) -0.10(2) 0.101(14)
O62 0.245(15) 0.322(18) 0.282(18) -0.040(13) -0.092(13) 0.178(14)
C63 0.23(3) 0.24(2) 0.35(4) -0.09(3) -0.19(3) 0.17(2)
O63 0.143(9) 0.154(10) 0.315(16) 0.054(10) 0.033(8) 0.060(8)
O64 0.206(11) 0.174(11) 0.226(13) 0.026(9) 0.023(9) 0.077(9)
C64 0.146(15) 0.156(16) 0.28(2) 0.034(15) -0.013(14) 0.075(13)
C65 0.22(3) 0.117(16) 0.26(2) 0.000(15) -0.046(19) 0.056(17)
N71 0.044(6) 0.058(6) 0.43(3) 0.019(9) 0.022(9) 0.028(5)
C71 0.042(5) 0.039(5) 0.358(19) 0.021(7) 0.004(7) 0.014(4)
O71 0.106(6) 0.060(5) 0.327(15) 0.004(7) 0.009(7) 0.036(5)
O72 0.160(10) 0.126(10) 0.39(3) 0.048(13) 0.028(14) 0.069(8)
C72 0.056(9) 0.035(7) 0.68(7) 0.032(16) 0.020(18) 0.025(6)
O73 0.040(4) 0.046(4) 0.524(17) 0.012(6) -0.003(6) 0.020(3)
C73 0.20(2) 0.086(14) 0.34(5) -0.02(2) 0.09(3) -0.006(14)
C74 0.051(7) 0.066(7) 0.44(3) 0.031(10) -0.026(10) 0.033(6)
O74 0.055(5) 0.069(5) 0.59(2) -0.010(8) -0.041(8) 0.029(4)
C75 0.038(6) 0.064(7) 0.52(3) -0.012(11) -0.034(10) 0.031(6)
O88 0.093(5) 0.112(6) 0.368(15) 0.018(7) 0.031(7) 0.041(5)
O89 0.107(7) 0.093(7) 0.44(2) -0.019(9) 0.028(9) 0.024(6)
O90 0.207(10) 0.179(9) 0.229(13) 0.070(8) 0.016(8) 0.136(8)
O91 0.049(8) 0.084(11) 0.27(2) 0.059(13) 0.036(10) 0.022(8)
O92 0.123(10) 0.152(11) 0.45(3) -0.005(13) -0.039(13) 0.044(9)
O93 0.72(4) 0.144(10) 0.245(16) 0.084(10) 0.120(19) 0.083(16)
O94 0.230(14) 0.289(17) 0.52(3) 0.131(17) -0.039(15) 0.126(13)
O95 0.120(8) 0.140(8) 0.66(3) -0.106(12) -0.004(11) 0.052(7)
O96 0.38(2) 0.187(13) 0.74(4) 0.103(18) 0.27(3) 0.147(15)
O97 0.036(3) 0.063(6) 0.47(2) 0.023(9) 0.012(4) 0.032(3)
O98 0.27(2) 0.197(19) 0.178(19) 0.048(14) 0.068(16) 0.163(19)
O100 0.089(10) 0.071(10) 0.25(2) 0.038(11) 0.025(11) 0.034(9)
O101 0.34(3) 0.18(2) 0.21(2) 0.032(17) -0.03(2) 0.09(2)
O102 0.37(3) 0.29(2) 0.28(3) 0.09(2) -0.02(2) 0.06(2)
O103 0.32(3) 0.35(3) 0.43(4) -0.07(3) -0.03(2) 0.17(3)
O108 0.163(19) 0.38(4) 0.28(3) 0.22(3) 0.047(18) 0.05(2)
O109 0.043(7) 0.039(7) 0.28(2) 0.024(10) 0.004(9) 0.011(6)
O112 0.39(3) 0.39(3) 0.55(4) -0.13(3) -0.04(3) 0.30(3)
O113 1.13(9) 0.174(17) 0.30(3) 0.070(17) 0.05(4) 0.34(3)

loop_
_atom_type_symbol
_atom_type_description
_atom_type_scat_dispersion_real
_atom_type_scat_dispersion_imag
_atom_type_scat_source
C C 0.0033 0.0016 'International Tables Vol C Tables 4.2.6.8 and 6.1.1.4'
H H 0.0000 0.0000 'International Tables Vol C Tables 4.2.6.8 and 6.1.1.4'
N N 0.0061 0.0033 'International Tables Vol C Tables 4.2.6.8 and 6.1.1.4'
O O 0.0106 0.0060 'International Tables Vol C Tables 4.2.6.8 and 6.1.1.4'
Co Co 0.3494 0.9721 'International Tables Vol C Tables 4.2.6.8 and 6.1.1.4'
K K 0.2009 0.2494 'International Tables Vol C Tables 4.2.6.8 and 6.1.1.4'
Mg Mg 0.0486 0.0363 'International Tables Vol C Tables 4.2.6.8 and 6.1.1.4'

loop_
_geom_angle_atom_site_label_1
_geom_angle_atom_site_label_2
_geom_angle_atom_site_label_3
_geom_angle
_geom_angle_site_symmetry_1
_geom_angle_site_symmetry_3
_geom_angle_publ_flag
O41 Co1 O63 92.3(8) . 18_544 ?
O41 Co1 O43 109.1(8) . . ?
O63 Co1 O43 151.4(6) 18_544 . ?
O41 Co1 O61 87.1(7) . 18_544 ?
O63 Co1 O61 111.6(6) 18_544 18_544 ?
O43 Co1 O61 89.0(6) . 18_544 ?
O41 Co1 N61 153.6(8) . 18_544 ?
O63 Co1 N61 79.4(6) 18_544 18_544 ?
O43 Co1 N61 88.3(6) . 18_544 ?
O61 Co1 N61 73.2(7) 18_544 18_544 ?
O41 Co1 N41 79.1(8) . . ?
O63 Co1 N41 88.2(6) 18_544 . ?
O43 Co1 N41 77.7(5) . . ?
O61 Co1 N41 156.4(7) 18_544 . ?
N61 Co1 N41 125.1(8) 18_544 . ?
O51 Co2 O51 147.8(4) . 18_544 ?
O51 Co2 O53 91.2(4) . 18_544 ?
O51 Co2 O53 112.5(4) 18_544 18_544 ?
O51 Co2 O53 112.5(4) . . ?
O51 Co2 O53 91.2(4) 18_544 . ?
O53 Co2 O53 86.8(5) 18_544 . ?
O51 Co2 N51 85.6(4) . 18_544 ?
O51 Co2 N51 78.9(5) 18_544 18_544 ?
O53 Co2 N51 77.6(3) 18_544 18_544 ?
O53 Co2 N51 156.5(4) . 18_544 ?
O51 Co2 N51 78.9(5) . . ?
O51 Co2 N51 85.6(5) 18_544 . ?
O53 Co2 N51 156.5(4) 18_544 . ?
O53 Co2 N51 77.6(3) . . ?
N51 Co2 N51 122.2(4) 18_544 . ?
O71 Co3 O71 149.7(5) 18_544 . ?
O71 Co3 O73 109.4(4) 18_544 18_544 ?
O71 Co3 O73 92.6(4) . 18_544 ?
O71 Co3 O73 92.6(4) 18_544 . ?
O71 Co3 O73 109.4(4) . . ?
O73 Co3 O73 87.5(4) 18_544 . ?
O71 Co3 N71 79.8(6) 18_544 18_544 ?
O71 Co3 N71 85.3(6) . 18_544 ?
O73 Co3 N71 77.3(3) 18_544 18_544 ?
O73 Co3 N71 159.5(4) . 18_544 ?
O71 Co3 N71 85.3(5) 18_544 . ?
O71 Co3 N71 79.8(6) . . ?
O73 Co3 N71 159.5(4) 18_544 . ?
O73 Co3 N71 77.3(3) . . ?
N71 Co3 N71 120.5(5) 18_544 . ?
O128 Mg1 O97 167(2) . . ?
O128 Mg1 O54 99.5(17) . 16_554 ?
O97 Mg1 O54 83.8(9) . 16_554 ?
O128 Mg1 O73 116.1(18) . 17_754 ?
O97 Mg1 O73 72.5(8) . 17_754 ?
O54 Mg1 O73 117.3(10) 16_554 17_754 ?
O90 Mg2 O108 110(2) . . ?
O90 Mg2 O64 97.8(19) . . ?
O108 Mg2 O64 152(2) . . ?
O90 Mg2 O101 72.9(14) . . ?
O108 Mg2 O101 93.0(15) . . ?
O64 Mg2 O101 94.7(13) . . ?
O90 Mg2 O93 163(2) . . ?
O108 Mg2 O93 79.0(17) . . ?
O64 Mg2 O93 74.4(11) . . ?
O101 Mg2 O93 122.6(15) . . ?
C8 O1 C9 116.3(11) . . ?
C36 O2 C9 116.1(9) . . ?
C35 C2 C3 111.8(11) . . ?
C35 C2 C1 113.0(13) . . ?
C3 C2 C1 112.0(10) . . ?
C5 C3 C8 115.7(10) . . ?
C5 C3 C2 121.8(11) . . ?
C8 C3 C2 122.4(10) . . ?
C5 C4 C6 116.7(10) . . ?
C5 C4 C12 124.0(10) . . ?
C6 C4 C12 119.3(10) . . ?
C3 C5 C4 123.1(10) . . ?
C7 C6 O12 119.9(12) . . ?
C7 C6 C4 122.5(11) . . ?
O12 C6 C4 117.6(10) . . ?
C8 C7 C6 117.4(12) . . ?
C8 C7 C41 119.6(11) . . ?
C6 C7 C41 123.0(13) . . ?
C7 C8 O1 119.0(12) . . ?
C7 C8 C3 124.6(11) . . ?
O1 C8 C3 116.3(12) . . ?
O1 C9 O2 109.7(10) . . ?
C18 O11 C19 116.0(10) . . ?
C6 O12 C19 115.1(11) . . ?
C13 C12 C4 105.7(9) . . ?
C13 C12 C11 112.8(11) . . ?
C4 C12 C11 112.0(9) . . ?
C14 C13 C18 115.8(17) . . ?
C14 C13 C12 122.3(14) . . ?
C18 C13 C12 121.8(18) . . ?
C13 C14 C15 122.8(14) . . ?
C14 C15 C16 112.9(17) . . ?
C14 C15 C22 125.3(13) . . ?
C16 C15 C22 121.8(18) . . ?
C17 C16 C15 127.6(17) . . ?
C17 C16 O22 119.2(14) . . ?
C15 C16 O22 113.2(17) . . ?
C18 C17 C16 113.4(14) . . ?
C18 C17 C51 126.6(16) . . ?
C16 C17 C51 120.0(17) . . ?
C17 C18 C13 127.3(18) . . ?
C17 C18 O11 115.4(13) . . ?
C13 C18 O11 117.2(18) . . ?
O12 C19 O11 111.5(9) . . ?
C29 O21 C28 116.4(10) . . ?
C29 O22 C16 119.4(9) . . ?
C21 C22 C23 109.8(9) . . ?
C21 C22 C15 112.6(11) . . ?
C23 C22 C15 110.6(10) . . ?
C24 C23 C28 117.6(9) . . ?
C24 C23 C22 124.2(10) . . ?
C28 C23 C22 118.2(9) . . ?
C23 C24 C25 122.2(11) . . ?
C26 C25 C24 116.9(10) . . ?
C26 C25 C32 121.1(9) . . ?
C24 C25 C32 121.7(12) . . ?
C27 C26 C25 124.9(10) . . ?
C27 C26 O32 116.0(11) . . ?
C25 C26 O32 118.9(10) . . ?
C26 C27 C28 116.4(11) . . ?
C26 C27 C61 125.4(11) . . ?
C28 C27 C61 118.0(11) . . ?
C27 C28 O21 117.3(12) . . ?
C27 C28 C23 121.7(10) . . ?
O21 C28 C23 120.7(10) . . ?
O21 C29 O22 111.6(8) . . ?
C38 O31 C39 117.6(10) . . ?
C39 O32 C26 118.4(10) . . ?
C33 C32 C25 106.7(10) . . ?
C33 C32 C31 116.7(13) . . ?
C25 C32 C31 111.8(9) . . ?
C34 C33 C38 111(2) . . ?
C34 C33 C32 124.0(14) . . ?
C38 C33 C32 125(2) . . ?
C35 C34 C33 124.2(16) . . ?
C34 C35 C36 116(2) . . ?
C34 C35 C2 123.6(14) . . ?
C36 C35 C2 121(2) . . ?
O2 C36 C35 120(2) . . ?
O2 C36 C37 114.2(13) . . ?
C35 C36 C37 126(2) . . ?
C38 C37 C36 111.1(16) . . ?
C38 C37 C71 123(2) . . ?
C36 C37 C71 126.1(18) . . ?
C37 C38 O31 117.3(15) . . ?
C37 C38 C33 132(2) . . ?
O31 C38 C33 111(2) . . ?
O32 C39 O31 112.7(9) . . ?
C7 C41 N41 116.1(14) . . ?
C45 O43 Co1 114.7(15) . . ?
C41 N41 C42 119.0(17) . . ?
C41 N41 C44 114.1(17) . . ?
C42 N41 C44 109.2(18) . . ?
C41 N41 Co1 112.8(11) . . ?
C42 N41 Co1 100.9(12) . . ?
C44 N41 Co1 98.1(11) . . ?
N41 C42 C43 106.2(19) . . ?
N41 C44 C45 109.6(15) . . ?
C43 O41 Co1 106.6(19) . . ?
O41 C43 O42 127(2) . . ?
O41 C43 C42 129(2) . . ?
O42 C43 C42 101.4(18) . . ?
O43 C45 O44 125(2) . . ?
O43 C45 C44 121(2) . . ?
O44 C45 C44 114(2) . . ?
C52 N51 C54 108.0(11) . . ?
C52 N51 C51 112.7(11) . . ?
C54 N51 C51 113.9(11) . . ?
C52 N51 Co2 101.5(8) . . ?
C54 N51 Co2 106.1(7) . . ?
C51 N51 Co2 113.6(6) . . ?
N51 C51 C17 116.9(7) . . ?
C53 O51 Co2 114.0(15) . . ?
N51 C52 C53 113.3(16) . . ?
O52 C53 O51 119(2) . . ?
O52 C53 C52 125(2) . . ?
O51 C53 C52 116(2) . . ?
C55 O53 Co2 116.7(6) . . ?
N51 C54 C55 112.0(11) . . ?
C55 O54 Mg1 135.1(10) . 16_554 ?
O54 C55 O53 125.0(11) . . ?
O54 C55 C54 119.1(13) . . ?
O53 C55 C54 115.8(11) . . ?
N61 C61 C27 120.1(13) . . ?
C64 N61 C62 113.9(15) . . ?
C64 N61 C61 108.4(16) . . ?
C62 N61 C61 108.3(19) . . ?
C64 N61 Co1 105.5(12) . 18_544 ?
C62 N61 Co1 109.1(12) . 18_544 ?
C61 N61 Co1 111.7(10) . 18_544 ?
C63 O61 Co1 114(2) . 18_544 ?
N61 C62 C63 107(2) . . ?
O62 C63 O61 121(4) . . ?
O62 C63 C62 121(3) . . ?
O61 C63 C62 118(2) . . ?
C65 O63 Co1 111.8(15) . 18_544 ?
C65 O64 Mg2 159.1(18) . . ?
N61 C64 C65 110.2(15) . . ?
O63 C65 O64 120(3) . . ?
O63 C65 C64 120.0(19) . . ?
O64 C65 C64 120(2) . . ?
C72 N71 C71 112.4(17) . . ?
C72 N71 C74 105.2(14) . . ?
C71 N71 C74 116.6(13) . . ?
C72 N71 Co3 100.8(12) . . ?
C71 N71 Co3 115.8(7) . . ?
C74 N71 Co3 104.4(8) . . ?
N71 C71 C37 118.0(8) . . ?
C73 O71 Co3 111(2) . . ?
N71 C72 C73 111.8(18) . . ?
C75 O73 Co3 115.1(6) . . ?
C75 O73 Mg1 127.6(9) . 17_764 ?
Co3 O73 Mg1 107.7(6) . 17_764 ?
O71 C73 O72 118(4) . . ?
O71 C73 C72 118(3) . . ?
O72 C73 C72 123(3) . . ?
N71 C74 C75 111.3(11) . . ?
O74 C75 O73 122.7(10) . . ?
O74 C75 C74 119.2(12) . . ?
O73 C75 C74 118.0(10) . . ?
Mg1 O97 Mg1 144.9(14) . 16_554 ?
O133 O133 O106 156(4) 16_554 . ?
O111 O134 O111 163(4) . 18_544 ?

loop_
_geom_bond_atom_site_label_1
_geom_bond_atom_site_label_2
_geom_bond_distance
_geom_bond_site_symmetry_2
_geom_bond_publ_flag
Co1 O41 1.985(10) . ?
Co1 O63 2.034(13) 18_544 ?
Co1 O43 2.038(12) . ?
Co1 O61 2.042(14) 18_544 ?
Co1 N61 2.122(15) 18_544 ?
Co1 N41 2.246(15) . ?
Co2 O51 2.035(12) . ?
Co2 O51 2.036(12) 18_544 ?
Co2 O53 2.060(7) 18_544 ?
Co2 O53 2.060(7) . ?
Co2 N51 2.179(8) 18_544 ?
Co2 N51 2.179(8) . ?
Co3 O71 2.056(14) 18_544 ?
Co3 O71 2.056(14) . ?
Co3 O73 2.068(6) 18_544 ?
Co3 O73 2.068(6) . ?
Co3 N71 2.199(10) 18_544 ?
Co3 N71 2.199(10) . ?
Mg1 O128 1.67(4) . ?
Mg1 O97 2.02(3) . ?
Mg1 O54 2.36(2) 16_554 ?
Mg1 O73 2.65(2) 17_754 ?
Mg2 O90 1.50(3) . ?
Mg2 O108 1.94(4) . ?
Mg2 O64 2.04(3) . ?
Mg2 O101 2.47(4) . ?
Mg2 O93 2.55(4) . ?
O1 C8 1.390(12) . ?
O1 C9 1.400(15) . ?
C1 C2 1.552(13) . ?
O2 C36 1.357(18) . ?
O2 C9 1.477(14) . ?
C2 C35 1.50(2) . ?
C2 C3 1.499(15) . ?
C3 C5 1.396(13) . ?
C3 C8 1.404(16) . ?
C4 C5 1.404(13) . ?
C4 C6 1.414(15) . ?
C4 C12 1.523(13) . ?
C6 C7 1.386(14) . ?
C6 O12 1.397(13) . ?
C7 C8 1.368(16) . ?
C7 C41 1.447(17) . ?
C11 C12 1.573(12) . ?
O11 C18 1.397(15) . ?
O11 C19 1.441(13) . ?
O12 C19 1.436(14) . ?
C12 C13 1.499(18) . ?
C13 C14 1.349(18) . ?
C13 C18 1.389(17) . ?
C14 C15 1.381(18) . ?
C15 C16 1.414(17) . ?
C15 C22 1.557(19) . ?
C16 C17 1.325(17) . ?
C16 O22 1.511(15) . ?
C17 C18 1.297(18) . ?
C17 C51 1.555(14) . ?
C21 C22 1.511(12) . ?
O21 C29 1.416(12) . ?
O21 C28 1.416(12) . ?
O22 C29 1.441(12) . ?
C22 C23 1.547(13) . ?
C23 C24 1.354(12) . ?
C23 C28 1.418(15) . ?
C24 C25 1.407(13) . ?
C25 C26 1.378(16) . ?
C25 C32 1.543(15) . ?
C26 C27 1.344(14) . ?
C26 O32 1.452(12) . ?
C27 C28 1.409(14) . ?
C27 C61 1.612(18) . ?
O31 C38 1.42(2) . ?
O31 C39 1.461(15) . ?
C31 C32 1.566(13) . ?
O32 C39 1.449(15) . ?
C32 C33 1.50(2) . ?
C33 C34 1.39(2) . ?
C33 C38 1.425(17) . ?
C34 C35 1.37(2) . ?
C35 C36 1.396(16) . ?
C36 C37 1.40(2) . ?
C37 C38 1.29(2) . ?
C37 C71 1.485(15) . ?
C41 N41 1.476(18) . ?
O43 C45 1.17(2) . ?
N41 C42 1.49(2) . ?
N41 C44 1.50(2) . ?
C42 C43 1.487(10) . ?
C44 C45 1.51(2) . ?
O41 C43 1.195(10) . ?
O42 C43 1.38(3) . ?
O44 C45 1.32(2) . ?
N51 C52 1.425(17) . ?
N51 C54 1.461(16) . ?
N51 C51 1.462(11) . ?
O51 C53 1.31(2) . ?
C52 C53 1.47(2) . ?
O52 C53 1.30(3) . ?
O53 C55 1.280(15) . ?
C54 C55 1.534(14) . ?
O54 C55 1.213(13) . ?
O54 Mg1 2.36(2) 16_554 ?
C61 N61 1.430(16) . ?
N61 C64 1.380(18) . ?
N61 C62 1.42(2) . ?
N61 Co1 2.122(15) 18_544 ?
O61 C63 1.28(3) . ?
O61 Co1 2.042(14) 18_544 ?
C62 C63 1.45(3) . ?
O62 C63 1.26(2) . ?
O63 C65 1.25(2) . ?
O63 Co1 2.034(13) 18_544 ?
O64 C65 1.298(19) . ?
C64 C65 1.51(2) . ?
N71 C72 1.33(4) . ?
N71 C71 1.423(12) . ?
N71 C74 1.48(2) . ?
O71 C73 1.25(3) . ?
O72 C73 1.30(3) . ?
C72 C73 1.56(4) . ?
O73 C75 1.272(14) . ?
O73 Mg1 2.65(2) 17_764 ?
C74 C75 1.505(13) . ?
O74 C75 1.191(13) . ?
O89 O100 1.247(18) . ?
O91 O109 1.24(2) . ?
O97 Mg1 2.02(3) 16_554 ?
O102 O119 1.63(5) . ?
O103 O118 1.51(4) . ?
O106 O133 1.60(4) . ?
O110 O131 1.27(4) . ?
O111 O134 1.47(3) . ?
O114 O132 1.12(6) . ?
O116 O129 1.24(7) . ?
O123 O125 0.76(10) . ?
O133 O133 1.48(6) 16_554 ?
O134 O111 1.47(3) 18_544 ?
